data_2217649
loop_
_publ_author_name
'Nie, Yi'

_publ_section_title
;
 <i>N</i>'-(5-Bromo-2-hydroxybenzylidene)-3-hydroxybenzohydrazide
;
_journal_coeditor_code RZ2193
_journal_issue 2
_journal_name_full 'Acta Crystallographica Section E'
_journal_page_first o514
_journal_page_last o514
_journal_paper_doi 10.1107/S1600536808002250
_journal_volume 64
_journal_year 2008
_chemical_formula_iupac 'C14 H11 Br N2 O3'
_chemical_formula_moiety 'C14 H11 Br N2 O3'
_chemical_formula_sum 'C14 H11 Br N2 O3'
_chemical_formula_weight 335.16
_chemical_name_systematic
;
N'-(5-Bromo-2-hydroxybenzylidene)-3-hydroxybenzohydrazide
;
_space_group_IT_number 2
_symmetry_cell_setting triclinic
_symmetry_space_group_name_Hall '-P 1'
_symmetry_space_group_name_H-M 'P -1'
_atom_sites_solution_hydrogens geom
_atom_sites_solution_primary direct
_atom_sites_solution_secondary difmap
_audit_creation_method SHELXL-97
_cell_angle_alpha 70.97(2)
_cell_angle_beta 80.64(2)
_cell_angle_gamma 78.02(2)
_cell_formula_units_Z 4
_cell_length_a 6.295(3)
_cell_length_b 14.988(4)
_cell_length_c 15.423(3)
_cell_measurement_reflns_used 819
_cell_measurement_temperature 298(2)
_cell_measurement_theta_max 24.3
_cell_measurement_theta_min 2.3
_cell_volume 1338.6(8)
_computing_cell_refinement 'SAINT (Siemens, 1996)'
_computing_data_collection 'SMART (Siemens, 1996)'
_computing_data_reduction 'SAINT (Siemens, 1996)'
_computing_molecular_graphics 'SHELXTL (Sheldrick, 2008)'
_computing_publication_material 'SHELXL97 (Sheldrick, 2008)'
_computing_structure_refinement 'SHELXL97 (Sheldrick, 2008)'
_computing_structure_solution 'SHELXS97 (Sheldrick, 2008)'
_diffrn_ambient_temperature 298(2)
_diffrn_measured_fraction_theta_full 0.969
_diffrn_measured_fraction_theta_max 0.969
_diffrn_measurement_device_type 'Bruker SMART APEX area-detector'
_diffrn_measurement_method \w
_diffrn_radiation_monochromator graphite
_diffrn_radiation_source 'fine-focus sealed tube'
_diffrn_radiation_type MoK\a
_diffrn_radiation_wavelength 0.71073
_diffrn_reflns_av_R_equivalents 0.0784
_diffrn_reflns_av_sigmaI/netI 0.1651
_diffrn_reflns_limit_h_max 7
_diffrn_reflns_limit_h_min -7
_diffrn_reflns_limit_k_max 19
_diffrn_reflns_limit_k_min -19
_diffrn_reflns_limit_l_max 19
_diffrn_reflns_limit_l_min -19
_diffrn_reflns_number 11037
_diffrn_reflns_theta_full 27.00
_diffrn_reflns_theta_max 27.00
_diffrn_reflns_theta_min 1.40
_exptl_absorpt_coefficient_mu 3.079
_exptl_absorpt_correction_T_max 0.577
_exptl_absorpt_correction_T_min 0.549
_exptl_absorpt_correction_type multi-scan
_exptl_absorpt_process_details '(SADABS; Sheldrick, 1996)'
_exptl_crystal_colour yellow
_exptl_crystal_density_diffrn 1.663
_exptl_crystal_density_method 'not measured'
_exptl_crystal_description block
_exptl_crystal_F_000 672
_exptl_crystal_size_max 0.20
_exptl_crystal_size_mid 0.18
_exptl_crystal_size_min 0.18
_refine_diff_density_max 0.696
_refine_diff_density_min -0.497
_refine_ls_extinction_method none
_refine_ls_goodness_of_fit_ref 0.925
_refine_ls_hydrogen_treatment mixed
_refine_ls_matrix_type full
_refine_ls_number_parameters 371
_refine_ls_number_reflns 5652
_refine_ls_number_restraints 2
_refine_ls_restrained_S_all 0.925
_refine_ls_R_factor_all 0.1909
_refine_ls_R_factor_gt 0.0724
_refine_ls_shift/su_max 0.000
_refine_ls_shift/su_mean 0.000
_refine_ls_structure_factor_coef Fsqd
_refine_ls_weighting_details 'calc w=1/[\s^2^(Fo^2^)+(0.0728P)^2^] where P=(Fo^2^+2Fc^2^)/3'
_refine_ls_weighting_scheme calc
_refine_ls_wR_factor_gt 0.1436
_refine_ls_wR_factor_ref 0.1929
_reflns_number_gt 2286
_reflns_number_total 5652
_reflns_threshold_expression I>2\s(I)
_cod_data_source_file rz2193.cif
_cod_data_source_block I
_cod_database_code 2217649
_cod_database_fobs_code 2217649

loop_
_symmetry_equiv_pos_as_xyz
'x, y, z'
'-x, -y, -z'

loop_
_atom_site_type_symbol
_atom_site_label
_atom_site_fract_x
_atom_site_fract_y
_atom_site_fract_z
_atom_site_U_iso_or_equiv
_atom_site_adp_type
_atom_site_calc_flag
_atom_site_refinement_flags
_atom_site_occupancy
Br Br1 0.88585(14) 0.92277(7) 0.36574(6) 0.0631(3) Uani d . 1
Br Br2 1.22791(15) 0.68828(8) 0.26774(6) 0.0759(4) Uani d . 1
O O1 0.1995(9) 0.8047(5) 0.6860(4) 0.0657(17) Uani d . 1
H H1 0.2224 0.8173 0.7312 0.099 Uiso calc R 1
O O2 0.1318(8) 0.8815(4) 0.9236(4) 0.0558(15) Uani d . 1
O O3 0.1855(9) 1.0107(5) 1.1872(4) 0.0620(16) Uani d . 1
H H3 0.0778 1.0365 1.1593 0.093 Uiso calc R 1
O O4 0.5513(9) 0.5809(5) 0.5941(4) 0.0649(17) Uani d . 1
H H4 0.5871 0.5866 0.6406 0.097 Uiso calc R 1
O O5 0.5448(9) 0.6020(4) 0.8512(3) 0.0600(16) Uani d . 1
O O6 0.7038(9) 0.5109(5) 1.1850(3) 0.0656(17) Uani d . 1
H H6 0.5797 0.5050 1.1805 0.098 Uiso calc R 1
N N1 0.4379(10) 0.8497(4) 0.7878(4) 0.0450(16) Uani d . 1
N N2 0.4909(11) 0.8521(5) 0.8700(4) 0.0530(18) Uani d D 1
N N3 0.8090(10) 0.6223(5) 0.6916(4) 0.0504(18) Uani d . 1
N N4 0.8723(10) 0.6282(5) 0.7716(4) 0.0491(17) Uani d D 1
C C1 0.5485(13) 0.8594(5) 0.6307(5) 0.047(2) Uani d . 1
C C2 0.3583(13) 0.8316(6) 0.6156(6) 0.050(2) Uani d . 1
C C3 0.3325(14) 0.8293(6) 0.5294(6) 0.058(2) Uani d . 1
H H3A 0.2083 0.8102 0.5207 0.069 Uiso calc R 1
C C4 0.4872(14) 0.8549(6) 0.4561(6) 0.059(2) Uani d . 1
H H4A 0.4682 0.8530 0.3982 0.070 Uiso calc R 1
C C5 0.6726(13) 0.8837(5) 0.4693(5) 0.049(2) Uani d . 1
C C6 0.7046(12) 0.8877(5) 0.5549(5) 0.049(2) Uani d . 1
H H6A 0.8276 0.9088 0.5621 0.059 Uiso calc R 1
C C7 0.5847(14) 0.8639(5) 0.7195(5) 0.051(2) Uani d . 1
H H7 0.7172 0.8774 0.7269 0.061 Uiso calc R 1
C C8 0.3276(13) 0.8706(5) 0.9354(5) 0.044(2) Uani d . 1
C C9 0.3987(13) 0.8760(5) 1.0207(5) 0.044(2) Uani d . 1
C C10 0.2543(12) 0.9334(5) 1.0679(5) 0.045(2) Uani d . 1
H H10 0.1160 0.9607 1.0493 0.054 Uiso calc R 1
C C11 0.3203(13) 0.9490(6) 1.1430(5) 0.052(2) Uani d . 1
C C12 0.5208(13) 0.9068(6) 1.1729(5) 0.053(2) Uani d . 1
H H12 0.5649 0.9182 1.2225 0.064 Uiso calc R 1
C C13 0.6573(14) 0.8467(6) 1.1277(6) 0.061(2) Uani d . 1
H H13 0.7898 0.8149 1.1503 0.073 Uiso calc R 1
C C14 0.6038(13) 0.8326(6) 1.0512(6) 0.056(2) Uani d . 1
H H14 0.7017 0.7950 1.0201 0.067 Uiso calc R 1
C C15 0.9095(12) 0.6284(5) 0.5347(5) 0.044(2) Uani d . 1
C C16 0.7120(13) 0.6035(5) 0.5224(5) 0.046(2) Uani d . 1
C C17 0.6807(13) 0.5990(6) 0.4375(6) 0.057(2) Uani d . 1
H H17 0.5559 0.5784 0.4314 0.069 Uiso calc R 1
C C18 0.8289(13) 0.6240(6) 0.3624(6) 0.056(2) Uani d . 1
H H18 0.8024 0.6229 0.3051 0.067 Uiso calc R 1
C C19 1.0199(13) 0.6510(6) 0.3722(5) 0.052(2) Uani d . 1
C C20 1.0584(12) 0.6519(6) 0.4565(5) 0.049(2) Uani d . 1
H H20 1.1885 0.6687 0.4621 0.059 Uiso calc R 1
C C21 0.9532(13) 0.6323(5) 0.6225(5) 0.048(2) Uani d . 1
H H21 1.0901 0.6425 0.6286 0.058 Uiso calc R 1
C C22 0.7317(13) 0.6159(5) 0.8508(5) 0.046(2) Uani d . 1
C C23 0.8148(11) 0.6196(5) 0.9341(5) 0.0408(19) Uani d . 1
C C24 0.7138(12) 0.5723(5) 1.0196(5) 0.048(2) Uani d . 1
H H24 0.5921 0.5451 1.0220 0.057 Uiso calc R 1
C C25 0.7917(13) 0.5653(6) 1.1006(5) 0.047(2) Uani d . 1
C C26 0.9760(13) 0.6038(6) 1.0988(6) 0.052(2) Uani d . 1
H H26 1.0320 0.5964 1.1534 0.063 Uiso calc R 1
C C27 1.0751(12) 0.6534(5) 1.0148(5) 0.047(2) Uani d . 1
H H27 1.1933 0.6824 1.0133 0.056 Uiso calc R 1
C C28 0.9992(12) 0.6601(5) 0.9322(6) 0.050(2) Uani d . 1
H H28 1.0703 0.6912 0.8761 0.060 Uiso calc R 1
H H2 0.615(7) 0.860(6) 0.886(5) 0.080 Uiso d D 1
H H4B 1.004(6) 0.643(6) 0.771(5) 0.080 Uiso d D 1

loop_
_atom_site_aniso_label
_atom_site_aniso_U_11
_atom_site_aniso_U_22
_atom_site_aniso_U_33
_atom_site_aniso_U_12
_atom_site_aniso_U_13
_atom_site_aniso_U_23
Br1 0.0515(6) 0.0820(7) 0.0483(6) -0.0067(5) 0.0040(4) -0.0167(5)
Br2 0.0608(6) 0.1244(10) 0.0477(6) -0.0376(6) 0.0053(5) -0.0243(6)
O1 0.055(4) 0.095(5) 0.056(4) -0.035(3) 0.002(3) -0.025(4)
O2 0.038(3) 0.077(4) 0.058(4) -0.011(3) -0.001(3) -0.029(3)
O3 0.043(3) 0.100(5) 0.056(4) -0.015(3) 0.002(3) -0.042(4)
O4 0.054(4) 0.095(5) 0.051(4) -0.033(3) -0.002(3) -0.017(4)
O5 0.045(4) 0.090(5) 0.048(3) -0.031(3) -0.005(3) -0.013(3)
O6 0.045(4) 0.112(5) 0.042(3) -0.028(4) -0.001(3) -0.019(3)
N1 0.046(4) 0.049(4) 0.042(4) -0.005(3) 0.000(3) -0.019(3)
N2 0.043(4) 0.076(5) 0.041(4) -0.007(4) -0.001(3) -0.023(4)
N3 0.039(4) 0.067(5) 0.040(4) -0.005(3) -0.003(3) -0.013(4)
N4 0.035(4) 0.071(5) 0.045(4) -0.018(4) -0.002(3) -0.017(4)
C1 0.053(5) 0.034(5) 0.048(5) -0.004(4) 0.003(4) -0.011(4)
C2 0.041(5) 0.057(6) 0.055(6) -0.011(4) -0.008(4) -0.016(4)
C3 0.052(6) 0.068(6) 0.057(6) -0.017(5) -0.009(5) -0.019(5)
C4 0.061(6) 0.075(7) 0.049(5) -0.020(5) -0.001(5) -0.028(5)
C5 0.051(5) 0.044(5) 0.039(5) 0.008(4) 0.000(4) -0.006(4)
C6 0.042(5) 0.052(6) 0.055(5) -0.011(4) -0.010(4) -0.013(4)
C7 0.054(5) 0.058(6) 0.043(5) -0.014(4) -0.001(4) -0.017(4)
C8 0.048(5) 0.040(5) 0.046(5) -0.011(4) -0.005(4) -0.013(4)
C9 0.049(5) 0.041(5) 0.039(5) -0.007(4) -0.002(4) -0.012(4)
C10 0.038(5) 0.053(5) 0.039(5) -0.009(4) 0.003(4) -0.010(4)
C11 0.046(5) 0.066(6) 0.043(5) -0.018(5) 0.001(4) -0.013(4)
C12 0.052(6) 0.069(6) 0.040(5) -0.010(5) -0.009(4) -0.016(4)
C13 0.057(6) 0.054(6) 0.058(6) 0.002(5) -0.015(5) -0.001(5)
C14 0.049(5) 0.062(6) 0.057(6) -0.007(5) -0.007(4) -0.019(5)
C15 0.039(5) 0.057(6) 0.040(5) -0.012(4) -0.006(4) -0.015(4)
C16 0.049(5) 0.050(5) 0.041(5) -0.014(4) -0.008(4) -0.011(4)
C17 0.046(5) 0.076(7) 0.057(6) -0.020(5) -0.008(5) -0.021(5)
C18 0.049(5) 0.065(6) 0.059(6) -0.008(5) -0.016(5) -0.023(5)
C19 0.047(5) 0.067(6) 0.041(5) -0.010(4) -0.005(4) -0.017(4)
C20 0.037(5) 0.064(6) 0.052(5) -0.022(4) -0.001(4) -0.018(4)
C21 0.041(5) 0.053(6) 0.047(5) -0.009(4) -0.007(4) -0.009(4)
C22 0.036(5) 0.041(5) 0.056(5) -0.012(4) 0.000(4) -0.009(4)
C23 0.031(4) 0.041(5) 0.056(5) -0.005(4) -0.012(4) -0.019(4)
C24 0.033(4) 0.057(6) 0.059(5) -0.023(4) 0.011(4) -0.024(4)
C25 0.040(5) 0.058(6) 0.049(5) -0.002(4) -0.005(4) -0.025(4)
C26 0.045(5) 0.061(6) 0.056(5) -0.007(4) -0.006(4) -0.027(5)
C27 0.042(5) 0.040(5) 0.061(5) -0.013(4) -0.012(4) -0.012(4)
C28 0.044(5) 0.049(5) 0.059(5) -0.015(4) 0.001(4) -0.015(4)

loop_
_atom_type_symbol
_atom_type_description
_atom_type_scat_dispersion_real
_atom_type_scat_dispersion_imag
_atom_type_scat_source
C C 0.0033 0.0016 'International Tables Vol C Tables 4.2.6.8 and 6.1.1.4'
H H 0.0000 0.0000 'International Tables Vol C Tables 4.2.6.8 and 6.1.1.4'
N N 0.0061 0.0033 'International Tables Vol C Tables 4.2.6.8 and 6.1.1.4'
O O 0.0106 0.0060 'International Tables Vol C Tables 4.2.6.8 and 6.1.1.4'
Br Br -0.2901 2.4595 'International Tables Vol C Tables 4.2.6.8 and 6.1.1.4'

loop_
_geom_angle_atom_site_label_1
_geom_angle_atom_site_label_2
_geom_angle_atom_site_label_3
_geom_angle
C2 O1 H1 109.5
C11 O3 H3 109.5
C16 O4 H4 109.5
C25 O6 H6 109.5
C7 N1 N2 116.6(7)
C8 N2 N1 119.5(6)
C8 N2 H2 107(5)
N1 N2 H2 132(5)
C21 N3 N4 115.7(7)
C22 N4 N3 120.6(6)
C22 N4 H4B 119(5)
N3 N4 H4B 120(5)
C6 C1 C2 118.4(7)
C6 C1 C7 118.5(8)
C2 C1 C7 123.1(7)
O1 C2 C3 118.5(7)
O1 C2 C1 121.2(7)
C3 C2 C1 120.4(8)
C4 C3 C2 121.1(8)
C4 C3 H3A 119.4
C2 C3 H3A 119.4
C3 C4 C5 119.3(8)
C3 C4 H4A 120.4
C5 C4 H4A 120.4
C6 C5 C4 121.6(7)
C6 C5 Br1 119.2(7)
C4 C5 Br1 119.2(6)
C5 C6 C1 119.3(8)
C5 C6 H6A 120.4
C1 C6 H6A 120.4
N1 C7 C1 121.1(8)
N1 C7 H7 119.5
C1 C7 H7 119.5
O2 C8 N2 121.4(7)
O2 C8 C9 122.5(7)
N2 C8 C9 116.1(7)
C14 C9 C10 119.9(7)
C14 C9 C8 123.5(7)
C10 C9 C8 116.5(7)
C11 C10 C9 119.3(7)
C11 C10 H10 120.4
C9 C10 H10 120.4
C12 C11 O3 118.7(7)
C12 C11 C10 120.9(8)
O3 C11 C10 120.3(7)
C11 C12 C13 118.8(8)
C11 C12 H12 120.6
C13 C12 H12 120.6
C14 C13 C12 122.3(8)
C14 C13 H13 118.8
C12 C13 H13 118.8
C13 C14 C9 118.7(8)
C13 C14 H14 120.7
C9 C14 H14 120.7
C20 C15 C16 116.6(7)
C20 C15 C21 120.9(7)
C16 C15 C21 122.5(7)
O4 C16 C17 118.2(7)
O4 C16 C15 121.7(7)
C17 C16 C15 120.1(7)
C18 C17 C16 121.5(8)
C18 C17 H17 119.3
C16 C17 H17 119.3
C17 C18 C19 119.3(8)
C17 C18 H18 120.3
C19 C18 H18 120.3
C20 C19 C18 120.0(7)
C20 C19 Br2 119.8(6)
C18 C19 Br2 120.2(6)
C19 C20 C15 122.4(7)
C19 C20 H20 118.8
C15 C20 H20 118.8
N3 C21 C15 121.7(7)
N3 C21 H21 119.2
C15 C21 H21 119.2
O5 C22 N4 120.2(7)
O5 C22 C23 122.6(7)
N4 C22 C23 117.2(7)
C24 C23 C28 118.4(7)
C24 C23 C22 117.1(7)
C28 C23 C22 124.2(7)
C25 C24 C23 121.1(7)
C25 C24 H24 119.5
C23 C24 H24 119.5
C24 C25 O6 120.9(7)
C24 C25 C26 120.6(8)
O6 C25 C26 118.2(7)
C27 C26 C25 119.3(8)
C27 C26 H26 120.4
C25 C26 H26 120.4
C26 C27 C28 120.6(7)
C26 C27 H27 119.7
C28 C27 H27 119.7
C27 C28 C23 119.9(7)
C27 C28 H28 120.0
C23 C28 H28 120.0

loop_
_geom_bond_atom_site_label_1
_geom_bond_atom_site_label_2
_geom_bond_distance
Br1 C5 1.928(7)
Br2 C19 1.912(8)
O1 C2 1.368(9)
O1 H1 0.8200
O2 C8 1.245(9)
O3 C11 1.392(9)
O3 H3 0.8200
O4 C16 1.377(8)
O4 H4 0.8200
O5 C22 1.235(8)
O6 C25 1.388(9)
O6 H6 0.8200
N1 C7 1.276(8)
N1 N2 1.375(8)
N2 C8 1.371(9)
N2 H2 0.90(6)
N3 C21 1.273(8)
N3 N4 1.390(8)
N4 C22 1.371(9)
N4 H4B 0.90(5)
C1 C6 1.410(10)
C1 C2 1.422(10)
C1 C7 1.450(10)
C2 C3 1.377(10)
C3 C4 1.374(10)
C3 H3A 0.9300
C4 C5 1.391(11)
C4 H4A 0.9300
C5 C6 1.388(10)
C6 H6A 0.9300
C7 H7 0.9300
C8 C9 1.488(10)
C9 C14 1.400(10)
C9 C10 1.401(9)
C10 C11 1.395(10)
C10 H10 0.9300
C11 C12 1.369(11)
C12 C13 1.388(10)
C12 H12 0.9300
C13 C14 1.369(11)
C13 H13 0.9300
C14 H14 0.9300
C15 C20 1.396(9)
C15 C16 1.427(10)
C15 C21 1.447(10)
C16 C17 1.380(10)
C17 C18 1.365(10)
C17 H17 0.9300
C18 C19 1.391(11)
C18 H18 0.9300
C19 C20 1.365(10)
C20 H20 0.9300
C21 H21 0.9300
C22 C23 1.485(10)
C23 C24 1.397(10)
C23 C28 1.410(10)
C24 C25 1.380(10)
C24 H24 0.9300
C25 C26 1.392(10)
C26 C27 1.386(10)
C26 H26 0.9300
C27 C28 1.398(10)
C27 H27 0.9300
C28 H28 0.9300

loop_
_geom_hbond_atom_site_label_D
_geom_hbond_atom_site_label_H
_geom_hbond_atom_site_label_A
_geom_hbond_site_symmetry_A
_geom_hbond_distance_DH
_geom_hbond_distance_HA
_geom_hbond_distance_DA
_geom_hbond_angle_DHA
N4 H4B O6 2_767 0.90(5) 2.60(8) 3.045(9) 111(6)
N2 H2 O3 2_677 0.90(6) 2.39(7) 3.021(9) 127(7)
O6 H6 O5 2_667 0.82 2.14 2.760(8) 132.3
O4 H4 N3 . 0.82 1.95 2.665(8) 145.3
O3 H3 O2 2_577 0.82 1.93 2.737(8) 166.5
O1 H1 N1 . 0.82 1.94 2.654(8) 144.8

loop_
_cod_related_entry_id
_cod_related_entry_database
_cod_related_entry_code
1 ChemSpider 12234860
